data_2223240
loop_
_publ_author_name
'Zemama, Redwan Mohamed'
'Amari, Ibtissam'
'Bouhfid, Rachid'
'Essassi, El Mokhtar'
'Ng, Seik Weng'

_publ_section_title 6-Methyl-7,7,9-tripropargyl-7<i>H</i>-1,2,4-triazolo[4,3-<i>b</i>][1,2,4]triazepin-8(9<i>H</i>)-one
_journal_coeditor_code XU2584
_journal_issue 9
_journal_name_full 'Acta Crystallographica Section E'
_journal_page_first o2148
_journal_paper_doi 10.1107/S1600536809031341
_journal_volume 65
_journal_year 2009
_chemical_formula_iupac 'C15 H13 N5 O'
_chemical_formula_moiety 'C15 H13 N5 O'
_chemical_formula_sum 'C15 H13 N5 O'
_chemical_formula_weight 279.30
_chemical_name_systematic
;
6-Methyl-7,7,9-tripropargyl-7<i>H</i>-1,2,4-
triazolo[4,3-<i>b</i>][1,2,4]triazepin-8(9<i>H</i>)-one
;
_space_group_IT_number 2
_symmetry_cell_setting triclinic
_symmetry_space_group_name_Hall '-P 1'
_symmetry_space_group_name_H-M 'P -1'
_atom_sites_solution_hydrogens geom
_atom_sites_solution_primary direct
_atom_sites_solution_secondary difmap
_audit_creation_method SHELXL-97
_cell_angle_alpha 108.5100(10)
_cell_angle_beta 90.6590(10)
_cell_angle_gamma 114.7260(10)
_cell_formula_units_Z 2
_cell_length_a 7.6710(2)
_cell_length_b 8.2415(2)
_cell_length_c 12.9619(3)
_cell_measurement_reflns_used 6818
_cell_measurement_temperature 293(2)
_cell_measurement_theta_max 32.3
_cell_measurement_theta_min 2.8
_cell_volume 695.85(3)
_computing_cell_refinement 'SAINT (Bruker, 2005)'
_computing_data_collection 'APEX2 (Bruker, 2005)'
_computing_data_reduction 'SAINT (Bruker, 2005)'
_computing_molecular_graphics 'X-SEED (Barbour, 2001)'
_computing_publication_material 'publCIF (Westrip, 2009)'
_computing_structure_refinement 'SHELXL97 (Sheldrick, 2008)'
_computing_structure_solution 'SHELXS97 (Sheldrick, 2008)'
_diffrn_ambient_temperature 293(2)
_diffrn_measured_fraction_theta_full 0.998
_diffrn_measured_fraction_theta_max 0.998
_diffrn_measurement_device_type 'Bruker APEX2'
_diffrn_measurement_method '\f and \w'
_diffrn_radiation_monochromator graphite
_diffrn_radiation_source 'fine-focus sealed tube'
_diffrn_radiation_type MoK\a
_diffrn_radiation_wavelength 0.71073
_diffrn_reflns_av_R_equivalents 0.0257
_diffrn_reflns_av_sigmaI/netI 0.0200
_diffrn_reflns_limit_h_max 9
_diffrn_reflns_limit_h_min -9
_diffrn_reflns_limit_k_max 10
_diffrn_reflns_limit_k_min -10
_diffrn_reflns_limit_l_max 16
_diffrn_reflns_limit_l_min -16
_diffrn_reflns_number 16879
_diffrn_reflns_theta_full 27.49
_diffrn_reflns_theta_max 27.49
_diffrn_reflns_theta_min 1.68
_diffrn_standards_decay_% 0
_diffrn_standards_interval_count 0
_diffrn_standards_interval_time 0
_diffrn_standards_number 0
_exptl_absorpt_coefficient_mu 0.089
_exptl_absorpt_correction_type none
_exptl_crystal_colour Colorless
_exptl_crystal_density_diffrn 1.333
_exptl_crystal_density_method 'not measured'
_exptl_crystal_description Block
_exptl_crystal_F_000 292
_exptl_crystal_size_max 0.3
_exptl_crystal_size_mid 0.3
_exptl_crystal_size_min 0.3
_refine_diff_density_max 0.328
_refine_diff_density_min -0.258
_refine_ls_extinction_method none
_refine_ls_goodness_of_fit_ref 1.063
_refine_ls_hydrogen_treatment constr
_refine_ls_matrix_type full
_refine_ls_number_parameters 191
_refine_ls_number_reflns 3187
_refine_ls_number_restraints 0
_refine_ls_restrained_S_all 1.063
_refine_ls_R_factor_all 0.0522
_refine_ls_R_factor_gt 0.0390
_refine_ls_shift/su_max 0.001
_refine_ls_shift/su_mean 0.001
_refine_ls_structure_factor_coef Fsqd
_refine_ls_weighting_details 'calc w=1/[\s^2^(Fo^2^)+(0.0758P)^2^+0.0861P] where P=(Fo^2^+2Fc^2^)/3'
_refine_ls_weighting_scheme calc
_refine_ls_wR_factor_gt 0.1117
_refine_ls_wR_factor_ref 0.1292
_reflns_number_gt 2577
_reflns_number_total 3187
_reflns_threshold_expression I>2\s(I)
_cod_data_source_file xu2584.cif
_cod_data_source_block I
_cod_depositor_comments
;
The following automatic conversions were performed:
'_symmetry_cell_setting' value 'Triclinic' changed to 'triclinic'
according to '/home/saulius/struct/CIF-dictionaries/cif_core.dic'
dictionary named 'cif_core.dic' version 2.4.1 from
2010-06-29.

'_exptl_absorpt_correction_type' value 'None' changed to
'none' according to '/home/saulius/struct/CIF-dictionaries/cif_core.dic'
dictionary named 'cif_core.dic' version 2.4.1 from 2010-06-29.

Automatic conversion script
Id: cif_fix_enum 1527 2010-12-29 10:47:43Z saulius 

The following automatic conversions were performed:

'_symmetry_cell_setting' value 'Triclinic' changed to 'triclinic'
according to /home/saulius/struct/CIF-dictionaries/cif_core.dic
dictionary named 'cif_core.dic' version 2.4.1 from
2010-06-29.

'_exptl_absorpt_correction_type' value 'None' changed to
'none' according to
/home/saulius/struct/CIF-dictionaries/cif_core.dic dictionary named
'cif_core.dic' version 2.4.1 from 2010-06-29.

Automatic conversion script
Id: cif_fix_values 1715 2011-07-08 13:25:40Z adriana 
;
_cod_database_code 2223240
_cod_database_fobs_code 2223240

loop_
_symmetry_equiv_pos_as_xyz
'x, y, z'
'-x, -y, -z'

loop_
_atom_site_type_symbol
_atom_site_label
_atom_site_fract_x
_atom_site_fract_y
_atom_site_fract_z
_atom_site_U_iso_or_equiv
_atom_site_adp_type
_atom_site_calc_flag
_atom_site_refinement_flags
_atom_site_occupancy
_atom_site_disorder_assembly
_atom_site_disorder_group
O O1 0.30213(18) 0.47985(14) 0.37303(8) 0.0488(3) Uani d . 1 . .
N N1 0.07241(16) -0.03916(15) 0.11746(9) 0.0346(3) Uani d . 1 . .
N N2 0.22767(16) 0.05768(15) 0.07150(8) 0.0323(3) Uani d . 1 . .
N N3 0.4030(2) 0.1070(2) -0.05735(10) 0.0462(3) Uani d . 1 . .
N N4 0.46123(19) 0.28152(18) 0.02864(10) 0.0446(3) Uani d . 1 . .
N N5 0.35151(17) 0.38407(15) 0.19840(9) 0.0372(3) Uani d . 1 . .
C C1 0.31447(19) 0.35728(17) 0.29631(11) 0.0330(3) Uani d . 1 . .
C C2 0.28282(18) 0.16329(17) 0.30330(10) 0.0289(3) Uani d . 1 . .
C C3 0.09422(18) 0.01262(17) 0.22312(10) 0.0303(3) Uani d . 1 . .
C C4 -0.0871(2) -0.0827(2) 0.26582(13) 0.0475(4) Uani d . 1 . .
H H4A -0.1893 -0.1748 0.2049 0.071 Uiso calc R 1 . .
H H4B -0.1255 0.0114 0.3090 0.071 Uiso calc R 1 . .
H H4C -0.0628 -0.1461 0.3109 0.071 Uiso calc R 1 . .
C C5 0.45567(18) 0.11327(18) 0.27425(11) 0.0317(3) Uani d . 1 . .
H H5A 0.4502 0.0191 0.3055 0.038 Uiso calc R 1 . .
H H5B 0.4400 0.0560 0.1947 0.038 Uiso calc R 1 . .
C C6 0.6465(2) 0.2779(2) 0.31450(12) 0.0412(3) Uani d . 1 . .
C C7 0.8004(3) 0.4075(3) 0.34405(18) 0.0702(5) Uani d . 1 . .
H H7 0.9233 0.5109 0.3676 0.084 Uiso calc R 1 . .
C C8 0.2658(2) 0.18290(19) 0.42552(11) 0.0372(3) Uani d . 1 . .
H H8A 0.3796 0.2944 0.4728 0.045 Uiso calc R 1 . .
H H8B 0.1525 0.2037 0.4431 0.045 Uiso calc R 1 . .
C C9 0.2492(2) 0.0156(2) 0.44969(11) 0.0398(3) Uani d . 1 . .
C C10 0.2456(2) -0.1166(2) 0.46867(14) 0.0512(4) Uani d . 1 . .
H H10 0.2427 -0.2208 0.4836 0.061 Uiso calc R 1 . .
C C11 0.2649(2) -0.0213(2) -0.03028(11) 0.0401(3) Uani d . 1 . .
H H11 0.1996 -0.1499 -0.0742 0.048 Uiso calc R 1 . .
C C12 0.3531(2) 0.24704(19) 0.10322(11) 0.0343(3) Uani d . 1 . .
C C13 0.3765(2) 0.56697(19) 0.18940(13) 0.0451(4) Uani d . 1 . .
H H13A 0.4427 0.6700 0.2593 0.054 Uiso calc R 1 . .
H H13B 0.4564 0.5933 0.1338 0.054 Uiso calc R 1 . .
C C14 0.1885(3) 0.5585(2) 0.15971(13) 0.0482(4) Uani d . 1 . .
C C15 0.0358(3) 0.5466(3) 0.13320(17) 0.0655(5) Uani d . 1 . .
H H15 -0.0853 0.5372 0.1122 0.079 Uiso calc R 1 . .

loop_
_atom_site_aniso_label
_atom_site_aniso_U_11
_atom_site_aniso_U_22
_atom_site_aniso_U_33
_atom_site_aniso_U_12
_atom_site_aniso_U_13
_atom_site_aniso_U_23
O1 0.0733(8) 0.0385(5) 0.0407(6) 0.0331(5) 0.0150(5) 0.0102(4)
N1 0.0306(6) 0.0390(6) 0.0356(6) 0.0150(5) 0.0058(4) 0.0157(5)
N2 0.0347(6) 0.0390(6) 0.0276(5) 0.0190(5) 0.0069(4) 0.0138(4)
N3 0.0575(8) 0.0644(8) 0.0371(6) 0.0405(7) 0.0202(6) 0.0246(6)
N4 0.0528(8) 0.0531(7) 0.0458(7) 0.0315(6) 0.0235(6) 0.0285(6)
N5 0.0478(7) 0.0324(5) 0.0395(6) 0.0214(5) 0.0155(5) 0.0180(5)
C1 0.0355(7) 0.0307(6) 0.0346(7) 0.0165(5) 0.0079(5) 0.0114(5)
C2 0.0318(6) 0.0302(6) 0.0278(6) 0.0156(5) 0.0082(5) 0.0116(5)
C3 0.0293(6) 0.0325(6) 0.0341(7) 0.0158(5) 0.0069(5) 0.0152(5)
C4 0.0324(7) 0.0619(9) 0.0511(9) 0.0162(7) 0.0116(6) 0.0301(8)
C5 0.0315(6) 0.0366(6) 0.0311(6) 0.0180(5) 0.0071(5) 0.0132(5)
C6 0.0358(7) 0.0486(8) 0.0410(8) 0.0188(6) 0.0084(6) 0.0182(6)
C7 0.0408(10) 0.0661(11) 0.0781(13) 0.0050(8) 0.0039(9) 0.0197(10)
C8 0.0454(8) 0.0416(7) 0.0290(6) 0.0224(6) 0.0112(6) 0.0138(5)
C9 0.0400(7) 0.0508(8) 0.0310(7) 0.0195(6) 0.0083(6) 0.0183(6)
C10 0.0515(9) 0.0566(9) 0.0538(9) 0.0225(8) 0.0074(7) 0.0319(8)
C11 0.0478(8) 0.0517(8) 0.0295(7) 0.0313(7) 0.0066(6) 0.0129(6)
C12 0.0390(7) 0.0390(7) 0.0361(7) 0.0224(6) 0.0122(5) 0.0204(6)
C13 0.0548(9) 0.0323(7) 0.0539(9) 0.0186(6) 0.0167(7) 0.0236(6)
C14 0.0677(11) 0.0368(7) 0.0506(9) 0.0289(7) 0.0161(8) 0.0208(7)
C15 0.0762(13) 0.0636(11) 0.0728(12) 0.0435(10) 0.0109(10) 0.0274(10)

loop_
_atom_type_symbol
_atom_type_description
_atom_type_scat_dispersion_real
_atom_type_scat_dispersion_imag
_atom_type_scat_source
C C 0.0033 0.0016 'International Tables Vol C Tables 4.2.6.8 and 6.1.1.4'
H H 0.0000 0.0000 'International Tables Vol C Tables 4.2.6.8 and 6.1.1.4'
N N 0.0061 0.0033 'International Tables Vol C Tables 4.2.6.8 and 6.1.1.4'
O O 0.0106 0.0060 'International Tables Vol C Tables 4.2.6.8 and 6.1.1.4'

loop_
_geom_angle_atom_site_label_1
_geom_angle_atom_site_label_2
_geom_angle_atom_site_label_3
_geom_angle_site_symmetry_1
_geom_angle_site_symmetry_3
_geom_angle
_geom_angle_publ_flag
C3 N1 N2 . . 117.64(11) ?
C12 N2 C11 . . 104.18(11) ?
C12 N2 N1 . . 130.86(11) ?
C11 N2 N1 . . 124.18(11) ?
C11 N3 N4 . . 107.51(11) ?
C12 N4 N3 . . 106.47(12) ?
C1 N5 C12 . . 124.97(10) ?
C1 N5 C13 . . 118.17(11) ?
C12 N5 C13 . . 116.66(11) ?
O1 C1 N5 . . 120.67(11) ?
O1 C1 C2 . . 121.75(12) ?
N5 C1 C2 . . 117.55(10) ?
C3 C2 C1 . . 106.03(10) ?
C3 C2 C8 . . 112.84(10) ?
C1 C2 C8 . . 105.71(10) ?
C3 C2 C5 . . 110.77(10) ?
C1 C2 C5 . . 113.58(10) ?
C8 C2 C5 . . 107.91(10) ?
N1 C3 C4 . . 113.98(12) ?
N1 C3 C2 . . 125.47(11) ?
C4 C3 C2 . . 120.51(11) ?
C3 C4 H4A . . 109.5 ?
C3 C4 H4B . . 109.5 ?
H4A C4 H4B . . 109.5 ?
C3 C4 H4C . . 109.5 ?
H4A C4 H4C . . 109.5 ?
H4B C4 H4C . . 109.5 ?
C6 C5 C2 . . 113.64(11) ?
C6 C5 H5A . . 108.8 ?
C2 C5 H5A . . 108.8 ?
C6 C5 H5B . . 108.8 ?
C2 C5 H5B . . 108.8 ?
H5A C5 H5B . . 107.7 ?
C7 C6 C5 . . 178.18(18) ?
C6 C7 H7 . . 180.0 ?
C9 C8 C2 . . 113.42(11) ?
C9 C8 H8A . . 108.9 ?
C2 C8 H8A . . 108.9 ?
C9 C8 H8B . . 108.9 ?
C2 C8 H8B . . 108.9 ?
H8A C8 H8B . . 107.7 ?
C10 C9 C8 . . 176.60(16) ?
C9 C10 H10 . . 180.0 ?
N3 C11 N2 . . 110.81(13) ?
N3 C11 H11 . . 124.6 ?
N2 C11 H11 . . 124.6 ?
N4 C12 N2 . . 111.01(12) ?
N4 C12 N5 . . 125.45(12) ?
N2 C12 N5 . . 123.34(11) ?
C14 C13 N5 . . 110.59(12) ?
C14 C13 H13A . . 109.5 ?
N5 C13 H13A . . 109.5 ?
C14 C13 H13B . . 109.5 ?
N5 C13 H13B . . 109.5 ?
H13A C13 H13B . . 108.1 ?
C15 C14 C13 . . 178.00(18) ?
C14 C15 H15 . . 180.0 ?

loop_
_geom_bond_atom_site_label_1
_geom_bond_atom_site_label_2
_geom_bond_site_symmetry_2
_geom_bond_distance
_geom_bond_publ_flag
O1 C1 . 1.2094(15) ?
N1 C3 . 1.2845(17) ?
N1 N2 . 1.3905(15) ?
N2 C12 . 1.3630(17) ?
N2 C11 . 1.3653(17) ?
N3 C11 . 1.293(2) ?
N3 N4 . 1.3940(18) ?
N4 C12 . 1.3035(17) ?
N5 C1 . 1.3690(17) ?
N5 C12 . 1.3874(17) ?
N5 C13 . 1.4808(16) ?
C1 C2 . 1.5463(16) ?
C2 C3 . 1.5357(17) ?
C2 C8 . 1.5532(17) ?
C2 C5 . 1.5620(17) ?
C3 C4 . 1.4957(19) ?
C4 H4A . 0.9600 ?
C4 H4B . 0.9600 ?
C4 H4C . 0.9600 ?
C5 C6 . 1.4583(19) ?
C5 H5A . 0.9700 ?
C5 H5B . 0.9700 ?
C6 C7 . 1.165(2) ?
C7 H7 . 0.9300 ?
C8 C9 . 1.4643(19) ?
C8 H8A . 0.9700 ?
C8 H8B . 0.9700 ?
C9 C10 . 1.180(2) ?
C10 H10 . 0.9300 ?
C11 H11 . 0.9300 ?
C13 C14 . 1.455(2) ?
C13 H13A . 0.9700 ?
C13 H13B . 0.9700 ?
C14 C15 . 1.172(3) ?
C15 H15 . 0.9300 ?

loop_
_geom_torsion_atom_site_label_1
_geom_torsion_atom_site_label_2
_geom_torsion_atom_site_label_3
_geom_torsion_atom_site_label_4
_geom_torsion_site_symmetry_1
_geom_torsion_site_symmetry_2
_geom_torsion_site_symmetry_3
_geom_torsion_site_symmetry_4
_geom_torsion
_geom_torsion_publ_flag
C3 N1 N2 C12 . . . . -40.63(18) ?
C3 N1 N2 C11 . . . . 151.13(13) ?
C11 N3 N4 C12 . . . . 0.01(16) ?
C12 N5 C1 O1 . . . . -174.64(13) ?
C13 N5 C1 O1 . . . . 0.2(2) ?
C12 N5 C1 C2 . . . . 3.4(2) ?
C13 N5 C1 C2 . . . . 178.27(11) ?
O1 C1 C2 C3 . . . . 112.39(14) ?
N5 C1 C2 C3 . . . . -65.67(14) ?
O1 C1 C2 C8 . . . . -7.63(17) ?
N5 C1 C2 C8 . . . . 174.31(12) ?
O1 C1 C2 C5 . . . . -125.74(14) ?
N5 C1 C2 C5 . . . . 56.20(15) ?
N2 N1 C3 C4 . . . . 173.10(11) ?
N2 N1 C3 C2 . . . . -4.67(18) ?
C1 C2 C3 N1 . . . . 68.84(15) ?
C8 C2 C3 N1 . . . . -175.91(12) ?
C5 C2 C3 N1 . . . . -54.80(16) ?
C1 C2 C3 C4 . . . . -108.79(13) ?
C8 C2 C3 C4 . . . . 6.46(16) ?
C5 C2 C3 C4 . . . . 127.57(13) ?
C3 C2 C5 C6 . . . . 156.96(11) ?
C1 C2 C5 C6 . . . . 37.77(15) ?
C8 C2 C5 C6 . . . . -79.06(13) ?
C3 C2 C8 C9 . . . . 68.72(15) ?
C1 C2 C8 C9 . . . . -175.83(11) ?
C5 C2 C8 C9 . . . . -53.99(15) ?
C2 C8 C9 C10 . . . . 72(3) ?
N4 N3 C11 N2 . . . . -0.81(16) ?
C12 N2 C11 N3 . . . . 1.25(15) ?
N1 N2 C11 N3 . . . . 172.10(11) ?
N3 N4 C12 N2 . . . . 0.80(15) ?
N3 N4 C12 N5 . . . . -174.12(12) ?
C11 N2 C12 N4 . . . . -1.25(15) ?
N1 N2 C12 N4 . . . . -171.23(12) ?
C11 N2 C12 N5 . . . . 173.80(12) ?
N1 N2 C12 N5 . . . . 3.8(2) ?
C1 N5 C12 N4 . . . . -148.84(14) ?
C13 N5 C12 N4 . . . . 36.3(2) ?
C1 N5 C12 N2 . . . . 36.8(2) ?
C13 N5 C12 N2 . . . . -138.05(13) ?
C1 N5 C13 C14 . . . . -84.87(17) ?
C12 N5 C13 C14 . . . . 90.39(15) ?

loop_
_cod_related_entry_id
_cod_related_entry_database
_cod_related_entry_code
1 ChemSpider 24743047
